data_4301971
loop_
_publ_author_name
'Ishtvan Boldog'
'Francisco J. Mu\~noz-Lara'
'Ana B. Gaspar'
'M. Carmen Mu\~noz'
'Maksym Seredyuk'
'Jos\'e A. Real'

_publ_section_title
;
Polynuclear Spin Crossover Complexes: Synthesis, Structure, and Magnetic
Behavior of [Fe4(\m-CN)4(phen)4(L)2)]4+ Squares
;
_journal_name_full 'Inorganic Chemistry'
_journal_page_first 3710
_journal_page_last 3719
_journal_paper_doi 10.1021/ic802306r
_journal_volume 48
_journal_year 2009
_chemical_formula_sum 'C92 H76 F30 Fe4 N20 P5'
_chemical_formula_weight 2409.98
_chemical_name_systematic
;
 ?
;
_space_group_IT_number 15
_symmetry_cell_setting monoclinic
_symmetry_space_group_name_Hall '-C 2yc'
_symmetry_space_group_name_H-M 'C 1 2/c 1'
_atom_sites_solution_hydrogens geom
_atom_sites_solution_primary direct
_atom_sites_solution_secondary difmap
_audit_creation_method SHELXL-97
_cell_angle_alpha 90.00
_cell_angle_beta 107.260(3)
_cell_angle_gamma 90.00
_cell_formula_units_Z 4
_cell_length_a 17.9350(7)
_cell_length_b 28.4340(15)
_cell_length_c 20.8150(10)
_cell_measurement_temperature 160(2)
_cell_volume 10136.9(8)
_computing_cell_refinement 'HKL DENZO'
_computing_data_collection COLLECT
_computing_data_reduction 'HKL DENZO and SCALEPACK'
_computing_structure_refinement 'SHELXL-97 (Sheldrick, 1997)'
_computing_structure_solution SHELXS-97
_diffrn_ambient_temperature 160(2)
_diffrn_measured_fraction_theta_full 0.962
_diffrn_measured_fraction_theta_max 0.962
_diffrn_radiation_monochromator graphite
_diffrn_radiation_source 'fine-focus sealed tube'
_diffrn_radiation_type MoK\a
_diffrn_radiation_wavelength 0.71073
_diffrn_reflns_av_R_equivalents 0.0791
_diffrn_reflns_av_sigmaI/netI 0.0870
_diffrn_reflns_limit_h_max 21
_diffrn_reflns_limit_h_min -21
_diffrn_reflns_limit_k_max 30
_diffrn_reflns_limit_k_min -33
_diffrn_reflns_limit_l_max 24
_diffrn_reflns_limit_l_min -24
_diffrn_reflns_number 13749
_diffrn_reflns_theta_full 25.04
_diffrn_reflns_theta_max 25.04
_diffrn_reflns_theta_min 1.50
_exptl_absorpt_coefficient_mu 0.752
_exptl_crystal_colour red
_exptl_crystal_density_diffrn 1.579
_exptl_crystal_density_method 'not measured'
_exptl_crystal_description prismatic
_exptl_crystal_F_000 4868
_exptl_crystal_size_max 0.06
_exptl_crystal_size_mid 0.02
_exptl_crystal_size_min 0.02
_refine_diff_density_max 0.957
_refine_diff_density_min -0.707
_refine_diff_density_rms 0.132
_refine_ls_extinction_method none
_refine_ls_goodness_of_fit_ref 1.018
_refine_ls_hydrogen_treatment mixed
_refine_ls_matrix_type full
_refine_ls_number_parameters 682
_refine_ls_number_reflns 8629
_refine_ls_number_restraints 0
_refine_ls_restrained_S_all 1.018
_refine_ls_R_factor_all 0.3288
_refine_ls_R_factor_gt 0.0979
_refine_ls_shift/su_max 0.001
_refine_ls_shift/su_mean 0.000
_refine_ls_structure_factor_coef Fsqd
_refine_ls_weighting_details 'calc w=1/[\s^2^(Fo^2^)+(0.1529P)^2^+38.5177P] where P=(Fo^2^+2Fc^2^)/3'
_refine_ls_weighting_scheme calc
_refine_ls_wR_factor_gt 0.2641
_refine_ls_wR_factor_ref 0.3754
_reflns_number_gt 2851
_reflns_number_total 8629
_reflns_threshold_expression >2sigma(I)
_cod_data_source_file ic802306r_si_001_5.cif
_cod_data_source_block 3-160K
_cod_original_sg_symbol_H-M 'C 2/c'
_cod_database_code 4301971

loop_
_symmetry_equiv_pos_as_xyz
'x, y, z'
'-x, y, -z+1/2'
'x+1/2, y+1/2, z'
'-x+1/2, y+1/2, -z+1/2'
'-x, -y, -z'
'x, -y, z-1/2'
'-x+1/2, -y+1/2, -z'
'x+1/2, -y+1/2, z-1/2'

loop_
_atom_site_label
_atom_site_type_symbol
_atom_site_fract_x
_atom_site_fract_y
_atom_site_fract_z
_atom_site_U_iso_or_equiv
_atom_site_adp_type
_atom_site_occupancy
_atom_site_symmetry_multiplicity
_atom_site_calc_flag
_atom_site_refinement_flags
_atom_site_disorder_assembly
_atom_site_disorder_group
Fe1 Fe 0.29633(13) 0.08763(8) 0.17804(9) 0.0385(7) Uani 1 1 d . . .
Fe2 Fe 0.52374(13) 0.13671(8) 0.09141(9) 0.0387(7) Uani 1 1 d . . .
N1 N 0.3237(7) 0.0212(5) 0.1787(6) 0.045(3) Uani 1 1 d . . .
N2 N 0.2231(7) 0.0711(5) 0.0889(6) 0.047(4) Uani 1 1 d . . .
N3 N 0.2564(7) 0.1523(4) 0.1765(6) 0.038(3) Uani 1 1 d . . .
N4 N 0.2144(7) 0.0749(5) 0.2247(6) 0.044(3) Uani 1 1 d . . .
N5 N 0.4066(7) 0.1136(4) 0.3150(6) 0.037(3) Uani 1 1 d . . .
N6 N 0.4237(8) 0.1102(5) 0.1108(6) 0.044(3) Uani 1 1 d . . .
N7 N 0.4793(8) 0.2113(4) 0.1008(6) 0.043(3) Uani 1 1 d . . .
N8 N 0.4545(7) 0.1587(4) -0.0112(5) 0.039(3) Uani 1 1 d . . .
N9 N 0.6130(9) 0.1702(4) 0.0538(6) 0.044(3) Uani 1 1 d . . .
N10 N 0.5416(8) 0.0766(4) 0.0200(6) 0.042(3) Uani 1 1 d . . .
C1 C 0.3749(9) -0.0050(7) 0.2230(8) 0.054(5) Uani 1 1 d . . .
H1 H 0.4075 0.0101 0.2605 0.081(10) Uiso 1 1 calc R . .
C2 C 0.3837(12) -0.0537(7) 0.2179(8) 0.064(5) Uani 1 1 d . . .
H2 H 0.4202 -0.0698 0.2519 0.081(10) Uiso 1 1 calc R . .
C3 C 0.3399(14) -0.0770(6) 0.1644(10) 0.076(7) Uani 1 1 d . . .
H3 H 0.3454 -0.1093 0.1612 0.081(10) Uiso 1 1 calc R . .
C4 C 0.2862(12) -0.0529(6) 0.1137(9) 0.060(5) Uani 1 1 d . . .
C5 C 0.2763(10) -0.0031(6) 0.1208(8) 0.047(4) Uani 1 1 d . . .
C6 C 0.2389(13) -0.0716(7) 0.0520(9) 0.075(6) Uani 1 1 d . . .
H6 H 0.2434 -0.1033 0.0429 0.081(10) Uiso 1 1 calc R . .
C7 C 0.1890(14) -0.0455(8) 0.0075(9) 0.083(7) Uani 1 1 d . . .
H7 H 0.1564 -0.0605 -0.0301 0.081(10) Uiso 1 1 calc R . .
C8 C 0.1809(12) 0.0034(10) 0.0122(9) 0.084(7) Uani 1 1 d . . .
C9 C 0.2252(10) 0.0246(6) 0.0746(7) 0.047(4) Uani 1 1 d . . .
C10 C 0.1310(12) 0.0341(9) -0.0310(10) 0.086(7) Uani 1 1 d . . .
H10 H 0.0983 0.0225 -0.0714 0.081(10) Uiso 1 1 calc R . .
C11 C 0.1276(12) 0.0802(8) -0.0173(9) 0.080(7) Uani 1 1 d . . .
H11 H 0.0946 0.1000 -0.0486 0.081(10) Uiso 1 1 calc R . .
C12 C 0.1732(10) 0.0976(6) 0.0432(8) 0.053(5) Uani 1 1 d . . .
H12 H 0.1689 0.1293 0.0526 0.081(10) Uiso 1 1 calc R . .
C13 C 0.2789(10) 0.1908(6) 0.1541(7) 0.053(5) Uani 1 1 d . . .
H13 H 0.3169 0.1889 0.1320 0.081(10) Uiso 1 1 calc R . .
C14 C 0.2485(11) 0.2346(6) 0.1618(8) 0.060(5) Uani 1 1 d . . .
H14 H 0.2634 0.2607 0.1415 0.081(10) Uiso 1 1 calc R . .
C15 C 0.1977(11) 0.2405(7) 0.1980(8) 0.061(5) Uani 1 1 d . . .
H15 H 0.1794 0.2701 0.2047 0.081(10) Uiso 1 1 calc R . .
C16 C 0.1744(11) 0.2009(6) 0.2242(7) 0.054(5) Uani 1 1 d . . .
C17 C 0.2054(9) 0.1564(6) 0.2139(7) 0.040(4) Uani 1 1 d . . .
C18 C 0.1194(11) 0.2004(9) 0.2641(7) 0.072(6) Uani 1 1 d . . .
H18 H 0.0981 0.2285 0.2730 0.081(10) Uiso 1 1 calc R . .
C19 C 0.0987(11) 0.1589(8) 0.2887(9) 0.071(6) Uani 1 1 d . . .
H19 H 0.0653 0.1599 0.3154 0.081(10) Uiso 1 1 calc R . .
C20 C 0.1272(10) 0.1148(7) 0.2741(7) 0.054(5) Uani 1 1 d . . .
C21 C 0.1792(9) 0.1146(6) 0.2365(7) 0.043(4) Uani 1 1 d . . .
C22 C 0.1060(9) 0.0704(8) 0.2960(8) 0.061(6) Uani 1 1 d . . .
H22 H 0.0701 0.0689 0.3202 0.081(10) Uiso 1 1 calc R . .
C23 C 0.1379(10) 0.0315(7) 0.2813(8) 0.061(5) Uani 1 1 d . . .
H23 H 0.1239 0.0026 0.2950 0.081(10) Uiso 1 1 calc R . .
C24 C 0.1928(10) 0.0335(7) 0.2454(8) 0.058(5) Uani 1 1 d . . .
H24 H 0.2148 0.0058 0.2357 0.081(10) Uiso 1 1 calc R . .
C25 C 0.3669(9) 0.1021(5) 0.2635(7) 0.037(4) Uani 1 1 d . . .
C26 C 0.3746(9) 0.1023(5) 0.1353(6) 0.032(4) Uani 1 1 d . . .
C27 C 0.5076(13) 0.2428(7) 0.1507(9) 0.065(6) Uani 1 1 d . . .
C28 C 0.4733(15) 0.2849(8) 0.1492(9) 0.072(6) Uani 1 1 d . . .
H28 H 0.4969 0.3069 0.1820 0.081(10) Uiso 1 1 calc R . .
C29 C 0.4080(15) 0.2965(7) 0.1034(12) 0.080(7) Uani 1 1 d . . .
H29 H 0.3821 0.3242 0.1069 0.081(10) Uiso 1 1 calc R . .
C30 C 0.3786(13) 0.2658(8) 0.0494(10) 0.079(7) Uani 1 1 d . . .
H30 H 0.3354 0.2738 0.0137 0.081(10) Uiso 1 1 calc R . .
C31 C 0.4163(10) 0.2227(6) 0.0510(8) 0.046(4) Uani 1 1 d . . .
C32 C 0.3873(9) 0.1858(6) -0.0035(7) 0.048(4) Uani 1 1 d . . .
H32A H 0.3510 0.1648 0.0085 0.081(10) Uiso 1 1 calc R . .
H32B H 0.3602 0.2010 -0.0458 0.081(10) Uiso 1 1 calc R . .
C33 C 0.5044(11) 0.1882(7) -0.0412(7) 0.063(6) Uani 1 1 d . . .
H33A H 0.4909 0.2210 -0.0380 0.081(10) Uiso 1 1 calc R . .
H33B H 0.4924 0.1805 -0.0886 0.081(10) Uiso 1 1 calc R . .
C34 C 0.5909(10) 0.1824(5) -0.0087(7) 0.042(4) Uani 1 1 d . . .
C35 C 0.6431(13) 0.1965(6) -0.0427(9) 0.063(6) Uani 1 1 d . . .
H35 H 0.6243 0.2064 -0.0871 0.081(10) Uiso 1 1 calc R . .
C36 C 0.7191(12) 0.1958(7) -0.0124(9) 0.066(6) Uani 1 1 d . . .
H36 H 0.7547 0.2037 -0.0352 0.081(10) Uiso 1 1 calc R . .
C37 C 0.7438(12) 0.1828(6) 0.0553(9) 0.064(5) Uani 1 1 d . . .
H37 H 0.7965 0.1830 0.0797 0.081(10) Uiso 1 1 calc R . .
C38 C 0.6885(12) 0.1699(6) 0.0846(8) 0.052(5) Uani 1 1 d . . .
H38 H 0.7051 0.1603 0.1293 0.081(10) Uiso 1 1 calc R . .
C39 C 0.4238(10) 0.1149(6) -0.0493(7) 0.050(4) Uani 1 1 d . . .
H39A H 0.4018 0.1223 -0.0967 0.081(10) Uiso 1 1 calc R . .
H39B H 0.3826 0.1019 -0.0333 0.081(10) Uiso 1 1 calc R . .
C40 C 0.4887(9) 0.0784(5) -0.0407(7) 0.037(4) Uani 1 1 d . . .
C41 C 0.4861(12) 0.0480(6) -0.0929(7) 0.058(5) Uani 1 1 d . . .
H41 H 0.4485 0.0514 -0.1344 0.081(10) Uiso 1 1 calc R . .
C42 C 0.5402(11) 0.0126(6) -0.0822(9) 0.056(5) Uani 1 1 d . . .
H42 H 0.5386 -0.0096 -0.1154 0.081(10) Uiso 1 1 calc R . .
C43 C 0.5955(10) 0.0110(6) -0.0227(8) 0.047(4) Uani 1 1 d . . .
H43 H 0.6338 -0.0121 -0.0153 0.081(10) Uiso 1 1 calc R . .
C44 C 0.5972(10) 0.0428(6) 0.0283(8) 0.053(5) Uani 1 1 d . . .
C45 C 0.5817(13) 0.2298(7) 0.2032(10) 0.087(7) Uani 1 1 d . . .
H45A H 0.5959 0.1982 0.1955 0.081(10) Uiso 1 1 calc R . .
H45B H 0.5741 0.2318 0.2469 0.081(10) Uiso 1 1 calc R . .
H45C H 0.6225 0.2509 0.2010 0.081(10) Uiso 1 1 calc R . .
C46 C 0.6617(10) 0.0426(6) 0.0947(7) 0.064(6) Uani 1 1 d . . .
H46A H 0.6972 0.0173 0.0950 0.081(10) Uiso 1 1 calc R . .
H46B H 0.6394 0.0385 0.1309 0.081(10) Uiso 1 1 calc R . .
H46C H 0.6893 0.0720 0.1001 0.081(10) Uiso 1 1 calc R . .
P1 P 0.2876(3) 0.3879(2) 0.1919(3) 0.0704(16) Uani 1 1 d . . .
P2 P 0.0222(6) 0.1631(4) 0.4556(4) 0.131(3) Uani 1 1 d . . .
P3 P 0.0000 0.3215(2) 0.2500 0.0481(18) Uani 1 2 d S . .
F1 F 0.2143(8) 0.3655(5) 0.2050(7) 0.130(5) Uani 1 1 d . . .
F2 F 0.3405(8) 0.3462(4) 0.2240(6) 0.117(5) Uani 1 1 d . . .
F3 F 0.3603(8) 0.4098(5) 0.1755(7) 0.128(5) Uani 1 1 d . . .
F4 F 0.2337(8) 0.4306(5) 0.1581(8) 0.133(5) Uani 1 1 d . . .
F5 F 0.2635(7) 0.3607(5) 0.1213(6) 0.109(4) Uani 1 1 d . . .
F6 F 0.3108(8) 0.4143(5) 0.2605(6) 0.121(5) Uani 1 1 d . . .
F7 F 0.0169(15) 0.1257(8) 0.5088(11) 0.240(11) Uani 1 1 d . . .
F8 F 0.1011(11) 0.1403(9) 0.4538(13) 0.236(12) Uani 1 1 d . . .
F9 F 0.0223(13) 0.2012(6) 0.4040(9) 0.189(8) Uani 1 1 d . . .
F10 F -0.0590(10) 0.1849(8) 0.4497(12) 0.205(9) Uani 1 1 d . . .
F11 F -0.0227(13) 0.1284(8) 0.3924(10) 0.212(10) Uani 1 1 d . . .
F12 F 0.0621(13) 0.1971(8) 0.5142(10) 0.230(11) Uani 1 1 d . . .
F13 F 0.0002(5) 0.2822(3) 0.3045(4) 0.052(2) Uani 1 1 d . . .
F14 F 0.0926(6) 0.3212(3) 0.2738(4) 0.063(3) Uani 1 1 d . . .
F15 F 0.0001(6) 0.3618(3) 0.3044(4) 0.061(3) Uani 1 1 d . . .

loop_
_atom_site_aniso_label
_atom_site_aniso_U_11
_atom_site_aniso_U_22
_atom_site_aniso_U_33
_atom_site_aniso_U_23
_atom_site_aniso_U_13
_atom_site_aniso_U_12
Fe1 0.0478(15) 0.0412(15) 0.0287(11) -0.0004(10) 0.0148(10) 0.0016(12)
Fe2 0.0489(15) 0.0417(15) 0.0295(11) 0.0009(10) 0.0176(10) 0.0013(12)
N1 0.043(9) 0.052(9) 0.039(7) -0.002(7) 0.013(7) 0.013(7)
N2 0.043(9) 0.050(10) 0.050(8) 0.017(7) 0.019(7) 0.009(7)
N3 0.036(8) 0.038(9) 0.039(7) -0.006(6) 0.008(6) 0.000(7)
N4 0.035(8) 0.047(10) 0.048(8) 0.001(7) 0.009(6) -0.001(7)
N5 0.047(9) 0.029(8) 0.039(7) -0.004(6) 0.017(7) -0.008(6)
N6 0.053(10) 0.041(9) 0.045(8) 0.003(6) 0.025(7) 0.001(7)
N7 0.053(10) 0.044(9) 0.040(7) -0.003(7) 0.028(7) 0.005(7)
N8 0.030(8) 0.047(9) 0.041(7) 0.009(6) 0.012(6) -0.004(7)
N9 0.055(10) 0.047(9) 0.030(7) 0.010(6) 0.015(7) 0.014(7)
N10 0.060(9) 0.036(9) 0.034(7) 0.003(6) 0.022(7) 0.004(7)
C1 0.027(11) 0.074(15) 0.058(11) 0.004(10) 0.009(9) 0.009(10)
C2 0.111(17) 0.053(14) 0.035(10) -0.005(9) 0.031(10) 0.010(12)
C3 0.16(2) 0.025(11) 0.070(13) 0.002(10) 0.070(15) 0.006(13)
C4 0.099(16) 0.034(12) 0.055(11) -0.001(10) 0.036(11) -0.011(11)
C5 0.052(11) 0.043(11) 0.045(10) -0.009(9) 0.011(9) -0.014(9)
C6 0.118(19) 0.037(12) 0.049(11) -0.016(10) -0.006(12) -0.007(12)
C7 0.15(2) 0.048(15) 0.044(12) -0.034(11) 0.012(13) -0.038(15)
C8 0.064(16) 0.13(2) 0.050(12) 0.009(14) 0.009(11) -0.025(15)
C9 0.055(12) 0.048(12) 0.029(8) 0.001(8) 0.001(8) -0.010(10)
C10 0.084(17) 0.082(19) 0.065(13) 0.014(13) -0.020(12) -0.014(14)
C11 0.086(16) 0.060(16) 0.061(12) 0.011(11) -0.030(11) -0.004(13)
C12 0.048(12) 0.063(13) 0.048(10) 0.006(9) 0.017(9) 0.003(10)
C13 0.064(13) 0.050(13) 0.041(9) 0.000(9) 0.011(9) 0.002(10)
C14 0.092(15) 0.031(11) 0.054(11) 0.004(8) 0.018(10) 0.028(10)
C15 0.077(14) 0.051(13) 0.059(11) -0.003(10) 0.029(10) 0.032(11)
C16 0.084(14) 0.043(12) 0.038(9) 0.001(8) 0.024(9) 0.005(11)
C17 0.033(10) 0.054(12) 0.035(8) 0.010(8) 0.011(7) -0.002(9)
C18 0.069(14) 0.119(19) 0.032(9) 0.021(11) 0.021(9) 0.047(13)
C19 0.072(15) 0.094(17) 0.060(12) 0.007(12) 0.037(11) 0.036(13)
C20 0.050(12) 0.090(15) 0.032(9) 0.013(9) 0.027(8) 0.015(11)
C21 0.037(11) 0.051(12) 0.040(9) 0.009(8) 0.011(8) 0.025(9)
C22 0.023(10) 0.121(19) 0.047(10) 0.015(11) 0.023(8) 0.009(11)
C23 0.056(13) 0.076(15) 0.059(11) 0.009(10) 0.028(10) 0.006(11)
C24 0.052(12) 0.075(15) 0.045(10) 0.003(9) 0.012(9) -0.010(10)
C25 0.052(11) 0.042(11) 0.019(8) -0.005(7) 0.015(8) 0.002(8)
C26 0.043(11) 0.016(9) 0.024(7) 0.000(6) -0.009(7) 0.016(7)
C27 0.101(17) 0.046(13) 0.060(12) 0.020(11) 0.045(12) 0.029(12)
C28 0.12(2) 0.061(16) 0.039(11) 0.001(10) 0.029(12) -0.013(14)
C29 0.12(2) 0.066(15) 0.080(15) 0.002(13) 0.071(16) 0.013(15)
C30 0.105(18) 0.083(17) 0.063(13) 0.034(12) 0.046(12) 0.037(14)
C31 0.050(12) 0.039(11) 0.053(10) 0.015(9) 0.025(9) 0.006(9)
C32 0.050(12) 0.046(11) 0.048(9) 0.020(9) 0.012(8) 0.027(9)
C33 0.099(17) 0.079(14) 0.022(8) 0.005(8) 0.035(10) -0.007(12)
C34 0.045(12) 0.044(11) 0.029(9) -0.006(7) -0.003(8) 0.001(9)
C35 0.095(17) 0.063(13) 0.055(11) -0.004(9) 0.056(12) -0.018(12)
C36 0.058(14) 0.094(16) 0.050(11) -0.013(10) 0.025(10) -0.045(12)
C37 0.073(14) 0.051(13) 0.071(13) -0.022(10) 0.028(11) -0.035(11)
C38 0.066(15) 0.045(12) 0.038(9) -0.002(8) 0.007(10) 0.012(10)
C39 0.062(13) 0.054(12) 0.027(8) 0.008(8) 0.003(8) 0.004(10)
C40 0.043(10) 0.043(11) 0.027(8) -0.011(7) 0.012(7) -0.005(8)
C41 0.106(16) 0.052(12) 0.025(8) -0.020(8) 0.033(9) -0.021(12)
C42 0.069(14) 0.037(12) 0.060(12) -0.020(9) 0.018(11) -0.022(10)
C43 0.062(13) 0.039(11) 0.054(11) -0.019(9) 0.039(10) -0.019(9)
C44 0.057(12) 0.051(13) 0.059(11) 0.022(9) 0.028(10) 0.002(10)
C45 0.13(2) 0.052(14) 0.077(14) -0.026(11) 0.023(14) -0.009(13)
C46 0.077(14) 0.079(15) 0.035(9) 0.007(9) 0.015(9) 0.037(11)
P1 0.069(4) 0.056(4) 0.085(4) -0.013(3) 0.021(3) 0.013(3)
P2 0.135(8) 0.150(8) 0.121(6) 0.011(6) 0.055(6) -0.009(7)
P3 0.075(6) 0.034(4) 0.038(3) 0.000 0.020(3) 0.000
F1 0.114(11) 0.132(13) 0.156(13) 0.009(10) 0.061(10) -0.033(10)
F2 0.148(12) 0.071(9) 0.104(9) -0.009(7) -0.006(8) 0.049(8)
F3 0.110(11) 0.156(14) 0.120(10) -0.006(9) 0.038(9) -0.027(10)
F4 0.121(11) 0.093(11) 0.166(13) -0.009(9) 0.012(10) 0.013(9)
F5 0.093(9) 0.128(11) 0.092(8) -0.050(8) 0.008(7) 0.022(8)
F6 0.150(12) 0.120(12) 0.082(8) -0.052(8) 0.018(8) 0.012(9)
F7 0.28(3) 0.24(2) 0.23(2) 0.130(19) 0.11(2) -0.01(2)
F8 0.115(15) 0.30(3) 0.32(3) 0.12(2) 0.098(18) 0.090(17)
F9 0.29(2) 0.138(15) 0.166(15) 0.060(13) 0.105(16) 0.030(15)
F10 0.106(14) 0.23(2) 0.30(3) -0.058(19) 0.086(15) 0.014(13)
F11 0.23(2) 0.24(2) 0.194(18) -0.099(17) 0.108(17) -0.055(18)
F12 0.25(2) 0.24(2) 0.197(19) -0.129(18) 0.058(17) -0.100(19)
F13 0.082(7) 0.037(5) 0.040(5) 0.010(4) 0.023(5) 0.014(5)
F14 0.058(7) 0.069(7) 0.061(6) -0.011(5) 0.017(5) -0.001(5)
F15 0.104(8) 0.044(6) 0.047(5) -0.005(4) 0.041(5) 0.009(6)

loop_
_atom_type_symbol
_atom_type_description
_atom_type_scat_dispersion_real
_atom_type_scat_dispersion_imag
_atom_type_scat_source
C C 0.0033 0.0016 'International Tables Vol C Tables 4.2.6.8 and 6.1.1.4'
H H 0.0000 0.0000 'International Tables Vol C Tables 4.2.6.8 and 6.1.1.4'
N N 0.0061 0.0033 'International Tables Vol C Tables 4.2.6.8 and 6.1.1.4'
P P 0.1023 0.0942 'International Tables Vol C Tables 4.2.6.8 and 6.1.1.4'
F F 0.0171 0.0103 'International Tables Vol C Tables 4.2.6.8 and 6.1.1.4'
Fe Fe 0.3463 0.8444 'International Tables Vol C Tables 4.2.6.8 and 6.1.1.4'

loop_
_geom_angle_atom_site_label_1
_geom_angle_atom_site_label_2
_geom_angle_atom_site_label_3
_geom_angle
_geom_angle_site_symmetry_1
_geom_angle_site_symmetry_3
_geom_angle_publ_flag
N1 Fe1 N2 82.7(6) . . ?
N1 Fe1 N3 173.4(5) . . ?
N1 Fe1 N4 92.3(5) . . ?
C25 Fe1 N1 96.1(6) . . ?
C26 Fe1 N1 89.8(5) . . ?
N3 Fe1 N2 94.0(5) . . ?
N2 Fe1 N4 91.9(5) . . ?
C25 Fe1 N2 178.8(6) . . ?
C26 Fe1 N2 89.4(5) . . ?
N3 Fe1 N4 82.1(5) . . ?
C25 Fe1 N3 87.2(6) . . ?
C26 Fe1 N3 95.9(5) . . ?
C25 Fe1 N4 88.1(5) . . ?
C26 Fe1 N4 177.6(6) . . ?
C25 Fe1 C26 90.6(6) . . ?
N5 Fe2 N6 91.0(5) 2_655 . ?
N5 Fe2 N9 99.9(5) 2_655 . ?
N6 Fe2 N9 169.1(5) . . ?
N5 Fe2 N8 176.3(5) 2_655 . ?
N6 Fe2 N8 91.2(4) . . ?
N9 Fe2 N8 78.1(5) . . ?
N5 Fe2 N7 109.9(5) 2_655 . ?
N6 Fe2 N7 88.7(5) . . ?
N9 Fe2 N7 86.5(4) . . ?
N8 Fe2 N7 73.3(5) . . ?
N5 Fe2 N10 101.8(4) 2_655 . ?
N6 Fe2 N10 98.3(5) . . ?
N9 Fe2 N10 80.7(4) . . ?
N8 Fe2 N10 74.8(5) . . ?
N7 Fe2 N10 147.4(4) . . ?
C1 N1 C5 115.7(14) . . ?
C1 N1 Fe1 132.2(12) . . ?
C5 N1 Fe1 112.1(10) . . ?
C12 N2 C9 116.8(14) . . ?
C12 N2 Fe1 130.8(13) . . ?
C9 N2 Fe1 112.4(10) . . ?
C13 N3 C17 117.6(14) . . ?
C13 N3 Fe1 129.9(11) . . ?
C17 N3 Fe1 111.8(11) . . ?
C24 N4 C21 118.5(14) . . ?
C24 N4 Fe1 128.9(12) . . ?
C21 N4 Fe1 112.6(11) . . ?
C25 N5 Fe2 177.9(12) . 2_655 ?
C26 N6 Fe2 163.3(12) . . ?
C31 N7 C27 118.5(15) . . ?
C31 N7 Fe2 113.3(11) . . ?
C27 N7 Fe2 128.1(12) . . ?
C32 N8 C33 111.2(13) . . ?
C32 N8 C39 108.0(12) . . ?
C33 N8 C39 114.8(11) . . ?
C32 N8 Fe2 106.5(8) . . ?
C33 N8 Fe2 109.1(9) . . ?
C39 N8 Fe2 106.8(9) . . ?
C34 N9 C38 117.2(14) . . ?
C34 N9 Fe2 116.0(12) . . ?
C38 N9 Fe2 125.2(11) . . ?
C40 N10 C44 115.8(13) . . ?
C40 N10 Fe2 112.3(10) . . ?
C44 N10 Fe2 131.9(11) . . ?
N1 C1 C2 125.0(17) . . ?
N1 C1 H1 117.5 . . ?
C2 C1 H1 117.5 . . ?
C3 C2 C1 120.1(18) . . ?
C3 C2 H2 119.9 . . ?
C1 C2 H2 119.9 . . ?
C2 C3 C4 119.8(17) . . ?
C2 C3 H3 120.1 . . ?
C4 C3 H3 120.1 . . ?
C3 C4 C6 126.8(18) . . ?
C3 C4 C5 119.2(16) . . ?
C6 C4 C5 113.9(17) . . ?
C9 C5 N1 115.0(15) . . ?
C9 C5 C4 124.9(15) . . ?
N1 C5 C4 120.1(15) . . ?
C7 C6 C4 121.8(18) . . ?
C7 C6 H6 119.1 . . ?
C4 C6 H6 119.1 . . ?
C6 C7 C8 125.1(17) . . ?
C6 C7 H7 117.5 . . ?
C8 C7 H7 117.5 . . ?
C10 C8 C7 130(2) . . ?
C10 C8 C9 114(2) . . ?
C7 C8 C9 116.0(19) . . ?
N2 C9 C5 117.7(14) . . ?
N2 C9 C8 124.2(17) . . ?
C5 C9 C8 118.0(19) . . ?
C11 C10 C8 123(2) . . ?
C11 C10 H10 118.6 . . ?
C8 C10 H10 118.6 . . ?
C10 C11 C12 119.6(18) . . ?
C10 C11 H11 120.2 . . ?
C12 C11 H11 120.2 . . ?
N2 C12 C11 122.8(18) . . ?
N2 C12 H12 118.6 . . ?
C11 C12 H12 118.6 . . ?
N3 C13 C14 122.6(16) . . ?
N3 C13 H13 118.7 . . ?
C14 C13 H13 118.7 . . ?
C15 C14 C13 121.8(17) . . ?
C15 C14 H14 119.1 . . ?
C13 C14 H14 119.1 . . ?
C14 C15 C16 117.2(16) . . ?
C14 C15 H15 121.4 . . ?
C16 C15 H15 121.4 . . ?
C15 C16 C17 119.4(15) . . ?
C15 C16 C18 124.9(17) . . ?
C17 C16 C18 115.8(16) . . ?
N3 C17 C21 117.5(15) . . ?
N3 C17 C16 121.2(14) . . ?
C21 C17 C16 121.0(14) . . ?
C19 C18 C16 121.4(18) . . ?
C19 C18 H18 119.3 . . ?
C16 C18 H18 119.3 . . ?
C18 C19 C20 121.4(17) . . ?
C18 C19 H19 119.3 . . ?
C20 C19 H19 119.3 . . ?
C21 C20 C19 118.0(17) . . ?
C21 C20 C22 117.5(17) . . ?
C19 C20 C22 124.4(15) . . ?
N4 C21 C20 122.5(16) . . ?
N4 C21 C17 115.0(14) . . ?
C20 C21 C17 122.2(16) . . ?
C23 C22 C20 119.4(15) . . ?
C23 C22 H22 120.3 . . ?
C20 C22 H22 120.3 . . ?
C22 C23 C24 120.7(18) . . ?
C22 C23 H23 119.7 . . ?
C24 C23 H23 119.7 . . ?
N4 C24 C23 121.2(18) . . ?
N4 C24 H24 119.4 . . ?
C23 C24 H24 119.4 . . ?
N5 C25 Fe1 175.3(13) . . ?
N6 C26 Fe1 177.8(13) . . ?
C28 C27 N7 120.6(19) . . ?
C28 C27 C45 123(2) . . ?
N7 C27 C45 116.5(16) . . ?
C29 C28 C27 123(2) . . ?
C29 C28 H28 118.5 . . ?
C27 C28 H28 118.5 . . ?
C28 C29 C30 118(2) . . ?
C28 C29 H29 121.0 . . ?
C30 C29 H29 121.0 . . ?
C29 C30 C31 118(2) . . ?
C29 C30 H30 121.1 . . ?
C31 C30 H30 121.1 . . ?
N7 C31 C30 121.8(17) . . ?
N7 C31 C32 116.0(14) . . ?
C30 C31 C32 122.2(17) . . ?
N8 C32 C31 109.3(13) . . ?
N8 C32 H32A 109.8 . . ?
C31 C32 H32A 109.8 . . ?
N8 C32 H32B 109.8 . . ?
C31 C32 H32B 109.8 . . ?
H32A C32 H32B 108.3 . . ?
N8 C33 C34 114.7(13) . . ?
N8 C33 H33A 108.6 . . ?
C34 C33 H33A 108.6 . . ?
N8 C33 H33B 108.6 . . ?
C34 C33 H33B 108.6 . . ?
H33A C33 H33B 107.6 . . ?
N9 C34 C35 122.7(16) . . ?
N9 C34 C33 116.6(14) . . ?
C35 C34 C33 120.0(15) . . ?
C36 C35 C34 120.6(17) . . ?
C36 C35 H35 119.7 . . ?
C34 C35 H35 119.7 . . ?
C35 C36 C37 117.3(17) . . ?
C35 C36 H36 121.3 . . ?
C37 C36 H36 121.3 . . ?
C38 C37 C36 117.9(18) . . ?
C38 C37 H37 121.0 . . ?
C36 C37 H37 121.0 . . ?
N9 C38 C37 124.2(16) . . ?
N9 C38 H38 117.9 . . ?
C37 C38 H38 117.9 . . ?
N8 C39 C40 110.9(13) . . ?
N8 C39 H39A 109.5 . . ?
C40 C39 H39A 109.5 . . ?
N8 C39 H39B 109.5 . . ?
C40 C39 H39B 109.5 . . ?
H39A C39 H39B 108.1 . . ?
N10 C40 C41 124.7(16) . . ?
N10 C40 C39 116.0(12) . . ?
C41 C40 C39 119.1(15) . . ?
C42 C41 C40 118.4(17) . . ?
C42 C41 H41 120.8 . . ?
C40 C41 H41 120.8 . . ?
C43 C42 C41 118.0(16) . . ?
C43 C42 H42 121.0 . . ?
C41 C42 H42 121.0 . . ?
C42 C43 C44 121.9(17) . . ?
C42 C43 H43 119.0 . . ?
C44 C43 H43 119.0 . . ?
N10 C44 C43 121.0(16) . . ?
N10 C44 C46 116.8(15) . . ?
C43 C44 C46 122.2(16) . . ?
C27 C45 H45A 109.5 . . ?
C27 C45 H45B 109.5 . . ?
H45A C45 H45B 109.5 . . ?
C27 C45 H45C 109.5 . . ?
H45A C45 H45C 109.5 . . ?
H45B C45 H45C 109.5 . . ?
C44 C46 H46A 109.5 . . ?
C44 C46 H46B 109.5 . . ?
H46A C46 H46B 109.5 . . ?
C44 C46 H46C 109.5 . . ?
H46A C46 H46C 109.5 . . ?
H46B C46 H46C 109.5 . . ?
F2 P1 F1 93.0(9) . . ?
F2 P1 F6 90.6(7) . . ?
F1 P1 F6 92.6(8) . . ?
F2 P1 F3 87.5(8) . . ?
F1 P1 F3 177.5(8) . . ?
F6 P1 F3 89.8(8) . . ?
F2 P1 F4 179.2(9) . . ?
F1 P1 F4 87.4(8) . . ?
F6 P1 F4 90.0(8) . . ?
F3 P1 F4 92.1(9) . . ?
F2 P1 F5 89.4(7) . . ?
F1 P1 F5 87.2(8) . . ?
F6 P1 F5 179.8(10) . . ?
F3 P1 F5 90.4(7) . . ?
F4 P1 F5 90.0(8) . . ?
F9 P2 F12 90.8(14) . . ?
F9 P2 F10 81.8(13) . . ?
F12 P2 F10 90.9(13) . . ?
F9 P2 F7 176.1(14) . . ?
F12 P2 F7 88.8(14) . . ?
F10 P2 F7 94.3(13) . . ?
F9 P2 F8 94.9(12) . . ?
F12 P2 F8 93.8(14) . . ?
F10 P2 F8 174.3(14) . . ?
F7 P2 F8 89.0(13) . . ?
F9 P2 F11 88.0(12) . . ?
F12 P2 F11 177.9(16) . . ?
F10 P2 F11 87.2(12) . . ?
F7 P2 F11 92.3(14) . . ?
F8 P2 F11 88.0(14) . . ?
F14 P3 F14 179.5(8) . 2 ?
F14 P3 F13 90.0(5) . 2 ?
F14 P3 F13 89.6(5) 2 2 ?
F14 P3 F13 89.6(5) . . ?
F14 P3 F13 90.0(5) 2 . ?
F13 P3 F13 90.8(6) 2 . ?
F14 P3 F15 90.3(5) . 2 ?
F14 P3 F15 90.0(5) 2 2 ?
F13 P3 F15 90.0(4) 2 2 ?
F13 P3 F15 179.2(5) . 2 ?
F14 P3 F15 90.0(5) . . ?
F14 P3 F15 90.3(5) 2 . ?
F13 P3 F15 179.2(5) 2 . ?
F13 P3 F15 90.0(4) . . ?
F15 P3 F15 89.2(7) 2 . ?

loop_
_geom_bond_atom_site_label_1
_geom_bond_atom_site_label_2
_geom_bond_distance
_geom_bond_site_symmetry_2
_geom_bond_publ_flag
Fe1 N1 1.952(13) . ?
Fe1 N2 1.985(13) . ?
Fe1 N3 1.971(13) . ?
Fe1 N4 2.020(12) . ?
Fe1 C25 1.897(15) . ?
Fe1 C26 1.918(17) . ?
Fe2 N5 2.084(13) 2_655 ?
Fe2 N6 2.092(14) . ?
Fe2 N7 2.294(13) . ?
Fe2 N8 2.219(11) . ?
Fe2 N9 2.196(13) . ?
Fe2 N10 2.347(12) . ?
N1 C1 1.320(19) . ?
N1 C5 1.429(18) . ?
N2 C12 1.330(19) . ?
N2 C9 1.359(19) . ?
N3 C13 1.301(19) . ?
N3 C17 1.370(17) . ?
N4 C24 1.35(2) . ?
N4 C21 1.351(18) . ?
N5 C25 1.145(16) . ?
N5 Fe2 2.084(13) 2_655 ?
N6 C26 1.164(17) . ?
N7 C31 1.326(19) . ?
N7 C27 1.35(2) . ?
N8 C32 1.478(17) . ?
N8 C33 1.491(18) . ?
N8 C39 1.492(19) . ?
N9 C34 1.290(17) . ?
N9 C38 1.32(2) . ?
N10 C40 1.337(17) . ?
N10 C44 1.361(19) . ?
C1 C2 1.40(2) . ?
C1 H1 0.9300 . ?
C2 C3 1.33(2) . ?
C2 H2 0.9300 . ?
C3 C4 1.38(2) . ?
C3 H3 0.9300 . ?
C4 C6 1.42(2) . ?
C4 C5 1.44(2) . ?
C5 C9 1.36(2) . ?
C6 C7 1.31(3) . ?
C6 H6 0.9300 . ?
C7 C8 1.40(3) . ?
C7 H7 0.9300 . ?
C8 C10 1.38(3) . ?
C8 C9 1.44(2) . ?
C10 C11 1.35(3) . ?
C10 H10 0.9300 . ?
C11 C12 1.38(2) . ?
C11 H11 0.9300 . ?
C12 H12 0.9300 . ?
C13 C14 1.39(2) . ?
C13 H13 0.9300 . ?
C14 C15 1.35(2) . ?
C14 H14 0.9300 . ?
C15 C16 1.37(2) . ?
C15 H15 0.9300 . ?
C16 C17 1.42(2) . ?
C16 C18 1.47(2) . ?
C17 C21 1.41(2) . ?
C18 C19 1.38(3) . ?
C18 H18 0.9300 . ?
C19 C20 1.42(2) . ?
C19 H19 0.9300 . ?
C20 C21 1.38(2) . ?
C20 C22 1.43(2) . ?
C22 C23 1.32(2) . ?
C22 H22 0.9300 . ?
C23 C24 1.40(2) . ?
C23 H23 0.9300 . ?
C24 H24 0.9300 . ?
C27 C28 1.34(2) . ?
C27 C45 1.50(3) . ?
C28 C29 1.31(3) . ?
C28 H28 0.9300 . ?
C29 C30 1.40(3) . ?
C29 H29 0.9300 . ?
C30 C31 1.40(2) . ?
C30 H30 0.9300 . ?
C31 C32 1.52(2) . ?
C32 H32A 0.9700 . ?
C32 H32B 0.9700 . ?
C33 C34 1.51(2) . ?
C33 H33A 0.9700 . ?
C33 H33B 0.9700 . ?
C34 C35 1.39(2) . ?
C35 C36 1.32(2) . ?
C35 H35 0.9300 . ?
C36 C37 1.40(2) . ?
C36 H36 0.9300 . ?
C37 C38 1.36(2) . ?
C37 H37 0.9300 . ?
C38 H38 0.9300 . ?
C39 C40 1.53(2) . ?
C39 H39A 0.9700 . ?
C39 H39B 0.9700 . ?
C40 C41 1.380(19) . ?
C41 C42 1.37(2) . ?
C41 H41 0.9300 . ?
C42 C43 1.34(2) . ?
C42 H42 0.9300 . ?
C43 C44 1.39(2) . ?
C43 H43 0.9300 . ?
C44 C46 1.52(2) . ?
C45 H45A 0.9600 . ?
C45 H45B 0.9600 . ?
C45 H45C 0.9600 . ?
C46 H46A 0.9600 . ?
C46 H46B 0.9600 . ?
C46 H46C 0.9600 . ?
P1 F2 1.544(12) . ?
P1 F1 1.555(14) . ?
P1 F6 1.556(11) . ?
P1 F3 1.572(14) . ?
P1 F4 1.579(14) . ?
P1 F5 1.602(11) . ?
P2 F9 1.528(17) . ?
P2 F12 1.554(18) . ?
P2 F10 1.553(18) . ?
P2 F7 1.557(18) . ?
P2 F8 1.567(19) . ?
P2 F11 1.65(2) . ?
P3 F14 1.585(10) . ?
P3 F14 1.585(10) 2 ?
P3 F13 1.592(9) 2 ?
P3 F13 1.592(9) . ?
P3 F15 1.612(9) 2 ?
P3 F15 1.612(9) . ?
